data_4081132
loop_
_publ_author_name
'Daw, Prosenjit'
'Ghatak, Tapas'
'Doucet, Henri'
'Bera, Jitendra K.'

_publ_section_title
;
 Cyclometalations on the Imidazo[1,2-a][1,8]naphthyridine Framework
;
_journal_issue 15
_journal_name_full Organometallics
_journal_page_first 4306
_journal_paper_doi 10.1021/om4004658
_journal_volume 32
_journal_year 2013
_chemical_formula_moiety 'C36 H39 Cl6 Ir2 N3 Sn2, (C H2 Cl2)'
_chemical_formula_sum 'C37 H41 Cl8 Ir2 N3 Sn2'
_chemical_formula_weight 1433.19
_chemical_name_systematic
; 
 ? 
;
_space_group_IT_number 2
_symmetry_cell_setting triclinic
_symmetry_space_group_name_Hall '-P 1'
_symmetry_space_group_name_H-M 'P -1'
_atom_sites_solution_hydrogens geom
_atom_sites_solution_primary direct
_atom_sites_solution_secondary difmap
_audit_creation_method SHELXL-97
_cell_angle_alpha 90.8820(10)
_cell_angle_beta 92.8450(10)
_cell_angle_gamma 93.7110(10)
_cell_formula_units_Z 2
_cell_length_a 10.4699(9)
_cell_length_b 13.6086(11)
_cell_length_c 15.4117(13)
_cell_measurement_reflns_used 9234
_cell_measurement_temperature 100(2)
_cell_measurement_theta_max 28.35
_cell_measurement_theta_min 2.30
_cell_volume 2188.2(3)
_computing_cell_refinement 'Bruker SAINT'
_computing_data_collection 'Bruker APEX'
_computing_data_reduction 'Bruker SAINT'
_computing_molecular_graphics ORTEP
_computing_publication_material ciftab
_computing_structure_refinement 'SHELXL-97 (Sheldrick, 1997)'
_computing_structure_solution 'SHELXS-97 (Sheldrick, 1990)'
_diffrn_ambient_temperature 100(2)
_diffrn_measured_fraction_theta_full 0.992
_diffrn_measured_fraction_theta_max 0.992
_diffrn_measurement_device_type 'Bruker SMART APEX'
_diffrn_measurement_method 'omega scans'
_diffrn_radiation_monochromator graphite
_diffrn_radiation_source 'fine-focus sealed tube'
_diffrn_radiation_type MoK\a
_diffrn_radiation_wavelength 0.71073
_diffrn_reflns_av_R_equivalents 0.0245
_diffrn_reflns_av_sigmaI/netI 0.0355
_diffrn_reflns_limit_h_max 12
_diffrn_reflns_limit_h_min -12
_diffrn_reflns_limit_k_max 16
_diffrn_reflns_limit_k_min -16
_diffrn_reflns_limit_l_max 18
_diffrn_reflns_limit_l_min -17
_diffrn_reflns_number 15380
_diffrn_reflns_theta_full 24.71
_diffrn_reflns_theta_max 24.71
_diffrn_reflns_theta_min 1.98
_exptl_absorpt_coefficient_mu 7.710
_exptl_absorpt_correction_T_max 0.2943
_exptl_absorpt_correction_T_min 0.1985
_exptl_absorpt_correction_type empirical
_exptl_absorpt_process_details SADABS
_exptl_crystal_colour red
_exptl_crystal_density_diffrn 2.175
_exptl_crystal_density_method 'not measured'
_exptl_crystal_description block
_exptl_crystal_F_000 1348
_exptl_crystal_size_max 0.31
_exptl_crystal_size_mid 0.25
_exptl_crystal_size_min 0.21
_refine_diff_density_max 1.678
_refine_diff_density_min -1.350
_refine_diff_density_rms 0.142
_refine_ls_extinction_method none
_refine_ls_goodness_of_fit_ref 0.840
_refine_ls_hydrogen_treatment mixed
_refine_ls_matrix_type full
_refine_ls_number_parameters 474
_refine_ls_number_reflns 7403
_refine_ls_number_restraints 0
_refine_ls_restrained_S_all 0.840
_refine_ls_R_factor_all 0.0292
_refine_ls_R_factor_gt 0.0261
_refine_ls_shift/su_max 0.003
_refine_ls_shift/su_mean 0.000
_refine_ls_structure_factor_coef Fsqd
_refine_ls_weighting_details 'calc w=1/[\s^2^(Fo^2^)+(0.0000P)^2^+25.1273P] where P=(Fo^2^+2Fc^2^)/3'
_refine_ls_weighting_scheme calc
_refine_ls_wR_factor_gt 0.0534
_refine_ls_wR_factor_ref 0.0552
_reflns_number_gt 6758
_reflns_number_total 7403
_reflns_threshold_expression >2sigma(I)
_cod_data_source_file om4004658_si_002.cif
_cod_data_source_block compound5
_cod_depositor_comments
;
The following automatic conversions were performed:

'_symmetry_cell_setting' value 'Triclinic' changed to 'triclinic'
according to /home/saulius/struct/CIF-dictionaries/cif_core.dic
dictionary named 'cif_core.dic' version 2.4.2 from 2011-04-26.

Automatic conversion script
Id: cif_fix_values 1891 2012-01-12 08:04:46Z andrius 
;
_cod_original_sg_symbol_H-M P-1
_cod_database_code 4081132

loop_
_symmetry_equiv_pos_as_xyz
'x, y, z'
'-x, -y, -z'

loop_
_atom_site_label
_atom_site_type_symbol
_atom_site_fract_x
_atom_site_fract_y
_atom_site_fract_z
_atom_site_U_iso_or_equiv
_atom_site_adp_type
_atom_site_occupancy
_atom_site_symmetry_multiplicity
_atom_site_calc_flag
_atom_site_refinement_flags
Ir1 Ir 0.185827(19) 0.248872(14) 0.340679(13) 0.01303(6) Uani 1 1 d .
Ir2 Ir 0.292313(19) -0.167518(14) 0.180453(13) 0.01356(6) Uani 1 1 d .
Sn1 Sn 0.42933(3) 0.27515(3) 0.33866(2) 0.01698(9) Uani 1 1 d .
Sn2 Sn 0.08130(3) -0.24070(3) 0.23469(2) 0.01560(9) Uani 1 1 d .
C13 C 0.5019(5) -0.1351(4) 0.1744(3) 0.0146(11) Uani 1 1 d .
Cl6 Cl -0.11121(14) -0.15542(10) 0.22146(9) 0.0253(3) Uani 1 1 d .
Cl5 Cl 0.00924(14) -0.40025(10) 0.17543(10) 0.0282(3) Uani 1 1 d .
Cl2 Cl 0.52440(16) 0.25112(13) 0.20433(10) 0.0354(4) Uani 1 1 d .
Cl1S Cl 0.6572(2) 0.48615(13) 0.07336(11) 0.0462(4) Uani 1 1 d .
Cl4 Cl 0.05929(16) -0.27978(12) 0.38375(9) 0.0326(4) Uani 1 1 d .
Cl1 Cl 0.53846(15) 0.42722(11) 0.38347(10) 0.0323(4) Uani 1 1 d .
Cl3 Cl 0.55217(15) 0.17036(12) 0.42551(10) 0.0317(3) Uani 1 1 d .
Cl2S Cl 0.69182(16) 0.61956(13) 0.22276(11) 0.0411(4) Uani 1 1 d .
N1 N 0.2327(4) -0.0300(3) 0.2089(3) 0.0152(9) Uani 1 1 d .
N2 N 0.1975(4) 0.1240(3) 0.1913(3) 0.0139(9) Uani 1 1 d .
C36 C 0.2317(5) 0.0176(4) 0.2905(3) 0.0150(11) Uani 1 1 d .
H36 H 0.2442 -0.0138 0.3446 0.018 Uiso 1 1 calc R
C5 C 0.1157(5) 0.1983(4) 0.4629(3) 0.0162(11) Uani 1 1 d .
N3 N 0.1723(4) 0.2880(3) 0.2070(3) 0.0152(9) Uani 1 1 d .
C3 C 0.1208(5) 0.3647(4) 0.4293(4) 0.0201(12) Uani 1 1 d .
C21 C 0.2043(5) -0.1549(4) 0.0570(3) 0.0156(11) Uani 1 1 d .
C1 C 0.0048(5) 0.2132(4) 0.4048(3) 0.0162(11) Uiso 1 1 d .
C29 C 0.1775(5) 0.2121(4) 0.0612(3) 0.0150(11) Uani 1 1 d .
C33 C 0.1815(5) 0.2106(4) 0.1517(3) 0.0142(11) Uani 1 1 d .
C15 C 0.4098(5) -0.2948(4) 0.1793(4) 0.0196(12) Uani 1 1 d .
C26 C 0.1815(5) -0.0670(4) 0.0126(3) 0.0147(11) Uani 1 1 d .
C11 C 0.4206(5) -0.2542(4) 0.2663(3) 0.0166(11) Uani 1 1 d .
C12 C 0.4748(5) -0.1567(4) 0.2639(4) 0.0196(12) Uani 1 1 d .
C27 C 0.1930(5) 0.0310(4) 0.0562(3) 0.0146(11) Uani 1 1 d .
C16 C 0.3909(6) -0.3128(4) 0.3467(4) 0.0242(13) Uani 1 1 d .
H16A H 0.4622 -0.3536 0.3617 0.036 Uiso 1 1 calc R
H16B H 0.3123 -0.3551 0.3351 0.036 Uiso 1 1 calc R
H16C H 0.3789 -0.2674 0.3953 0.036 Uiso 1 1 calc R
C2 C 0.0100(5) 0.3161(4) 0.3853(4) 0.0202(12) Uani 1 1 d .
C22 C 0.1810(5) -0.2436(4) 0.0078(3) 0.0194(12) Uani 1 1 d .
H22 H 0.1907 -0.3044 0.0361 0.023 Uiso 1 1 calc R
C4 C 0.1847(5) 0.2922(4) 0.4781(3) 0.0166(11) Uani 1 1 d .
C34 C 0.2090(5) 0.0372(4) 0.1490(3) 0.0154(11) Uani 1 1 d .
C32 C 0.1574(5) 0.3752(4) 0.1693(3) 0.0175(12) Uani 1 1 d .
H32 H 0.1496 0.4320 0.2048 0.021 Uiso 1 1 calc R
C6 C -0.1006(6) 0.1377(4) 0.3804(4) 0.0258(13) Uani 1 1 d .
H6A H -0.1510 0.1231 0.4311 0.039 Uiso 1 1 calc R
H6B H -0.0641 0.0774 0.3602 0.039 Uiso 1 1 calc R
H6C H -0.1560 0.1627 0.3338 0.039 Uiso 1 1 calc R
C14 C 0.4648(5) -0.2229(4) 0.1221(4) 0.0218(12) Uani 1 1 d .
C19 C 0.4880(6) -0.2360(5) 0.0287(4) 0.0307(15) Uani 1 1 d .
H19A H 0.5751 -0.2565 0.0224 0.046 Uiso 1 1 calc R
H19B H 0.4780 -0.1736 -0.0010 0.046 Uiso 1 1 calc R
H19C H 0.4260 -0.2866 0.0028 0.046 Uiso 1 1 calc R
C8 C 0.1567(7) 0.4733(4) 0.4330(4) 0.0325(15) Uani 1 1 d .
H8A H 0.1185 0.5031 0.4830 0.049 Uiso 1 1 calc R
H8B H 0.1248 0.5034 0.3795 0.049 Uiso 1 1 calc R
H8C H 0.2501 0.4843 0.4389 0.049 Uiso 1 1 calc R
C7 C -0.0873(6) 0.3650(5) 0.3290(4) 0.0292(14) Uani 1 1 d .
H7A H -0.1584 0.3825 0.3640 0.044 Uiso 1 1 calc R
H7B H -0.1198 0.3198 0.2817 0.044 Uiso 1 1 calc R
H7C H -0.0472 0.4248 0.3046 0.044 Uiso 1 1 calc R
C18 C 0.5635(6) -0.0404(4) 0.1433(4) 0.0269(14) Uani 1 1 d .
H18A H 0.5275 0.0152 0.1725 0.040 Uiso 1 1 calc R
H18B H 0.5472 -0.0360 0.0804 0.040 Uiso 1 1 calc R
H18C H 0.6561 -0.0385 0.1568 0.040 Uiso 1 1 calc R
C35 C 0.2106(5) 0.1143(4) 0.2818(3) 0.0149(11) Uani 1 1 d .
C17 C 0.5132(6) -0.0879(4) 0.3391(4) 0.0266(14) Uani 1 1 d .
H17A H 0.4667 -0.1088 0.3900 0.040 Uiso 1 1 calc R
H17B H 0.4923 -0.0209 0.3240 0.040 Uiso 1 1 calc R
H17C H 0.6056 -0.0891 0.3524 0.040 Uiso 1 1 calc R
C9 C 0.2949(6) 0.3109(5) 0.5436(4) 0.0266(13) Uani 1 1 d .
H9A H 0.3487 0.3682 0.5265 0.040 Uiso 1 1 calc R
H9B H 0.3460 0.2530 0.5462 0.040 Uiso 1 1 calc R
H9C H 0.2619 0.3235 0.6009 0.040 Uiso 1 1 calc R
C1S C 0.6990(7) 0.4970(5) 0.1849(4) 0.0353(15) Uani 1 1 d .
H1S1 H 0.7869 0.4757 0.1959 0.042 Uiso 1 1 calc R
H1S2 H 0.6398 0.4531 0.2172 0.042 Uiso 1 1 calc R
C28 C 0.1818(5) 0.1197(4) 0.0156(3) 0.0145(11) Uani 1 1 d .
H28 H 0.1767 0.1198 -0.0461 0.017 Uiso 1 1 calc R
C25 C 0.1395(5) -0.0709(4) -0.0765(3) 0.0174(11) Uani 1 1 d .
H25 H 0.1216 -0.0115 -0.1050 0.021 Uiso 1 1 calc R
C24 C 0.1240(5) -0.1585(4) -0.1225(4) 0.0195(12) Uani 1 1 d .
H24 H 0.0996 -0.1596 -0.1827 0.023 Uiso 1 1 calc R
C30 C 0.1621(5) 0.3045(4) 0.0248(3) 0.0175(11) Uani 1 1 d .
H30 H 0.1579 0.3120 -0.0364 0.021 Uiso 1 1 calc R
C31 C 0.1533(5) 0.3842(4) 0.0799(4) 0.0217(12) Uani 1 1 d .
H31 H 0.1441 0.4473 0.0557 0.026 Uiso 1 1 calc R
C10 C 0.1444(6) 0.1043(4) 0.5067(4) 0.0236(13) Uani 1 1 d .
H10A H 0.2373 0.0990 0.5118 0.035 Uiso 1 1 calc R
H10B H 0.1045 0.0484 0.4722 0.035 Uiso 1 1 calc R
H10C H 0.1101 0.1039 0.5647 0.035 Uiso 1 1 calc R
C23 C 0.1446(5) -0.2456(4) -0.0796(4) 0.0207(12) Uani 1 1 d .
H23 H 0.1337 -0.3067 -0.1105 0.025 Uiso 1 1 calc R
C20 C 0.3699(6) -0.4006(4) 0.1559(4) 0.0300(15) Uani 1 1 d .
H20A H 0.3579 -0.4081 0.0926 0.045 Uiso 1 1 calc R
H20B H 0.2893 -0.4197 0.1827 0.045 Uiso 1 1 calc R
H20C H 0.4365 -0.4429 0.1771 0.045 Uiso 1 1 calc R

loop_
_atom_site_aniso_label
_atom_site_aniso_U_11
_atom_site_aniso_U_22
_atom_site_aniso_U_33
_atom_site_aniso_U_23
_atom_site_aniso_U_13
_atom_site_aniso_U_12
Ir1 0.01571(11) 0.01176(11) 0.01194(11) -0.00099(8) 0.00318(8) 0.00162(8)
Ir2 0.01604(11) 0.01148(10) 0.01342(11) -0.00123(8) 0.00267(8) 0.00180(8)
Sn1 0.01672(19) 0.01824(19) 0.01602(19) -0.00266(15) 0.00380(15) -0.00004(15)
Sn2 0.01787(19) 0.01378(18) 0.01590(19) 0.00179(14) 0.00505(15) 0.00322(14)
C13 0.016(3) 0.009(2) 0.019(3) -0.001(2) 0.005(2) -0.002(2)
Cl6 0.0254(8) 0.0258(7) 0.0264(7) 0.0042(6) 0.0038(6) 0.0109(6)
Cl5 0.0268(8) 0.0156(7) 0.0424(9) -0.0023(6) 0.0055(7) 0.0004(6)
Cl2 0.0354(9) 0.0472(10) 0.0238(8) -0.0097(7) 0.0160(7) -0.0048(7)
Cl1S 0.0655(13) 0.0421(10) 0.0308(9) -0.0085(8) 0.0102(8) -0.0022(9)
Cl4 0.0392(9) 0.0418(9) 0.0205(7) 0.0118(6) 0.0141(7) 0.0184(7)
Cl1 0.0314(8) 0.0250(8) 0.0394(9) -0.0103(7) 0.0080(7) -0.0092(6)
Cl3 0.0291(8) 0.0346(9) 0.0322(8) -0.0022(7) -0.0036(7) 0.0121(7)
Cl2S 0.0304(9) 0.0480(10) 0.0441(10) -0.0198(8) 0.0014(7) 0.0025(7)
N1 0.018(2) 0.013(2) 0.014(2) -0.0012(18) 0.0008(18) 0.0012(18)
N2 0.016(2) 0.013(2) 0.012(2) -0.0019(17) 0.0015(18) 0.0024(18)
C36 0.021(3) 0.016(3) 0.008(2) 0.001(2) 0.003(2) 0.002(2)
C5 0.019(3) 0.015(3) 0.015(3) -0.003(2) 0.007(2) 0.004(2)
N3 0.020(2) 0.010(2) 0.015(2) -0.0003(18) 0.0002(18) 0.0014(18)
C3 0.027(3) 0.015(3) 0.019(3) -0.005(2) 0.008(2) 0.003(2)
C21 0.010(3) 0.017(3) 0.019(3) -0.002(2) 0.002(2) -0.001(2)
C29 0.010(3) 0.017(3) 0.017(3) -0.003(2) 0.003(2) 0.001(2)
C33 0.014(3) 0.013(3) 0.015(3) 0.000(2) 0.002(2) 0.002(2)
C15 0.020(3) 0.016(3) 0.023(3) -0.005(2) 0.001(2) 0.003(2)
C26 0.012(3) 0.017(3) 0.015(3) -0.002(2) 0.006(2) -0.001(2)
C11 0.013(3) 0.015(3) 0.022(3) 0.004(2) -0.001(2) 0.006(2)
C12 0.018(3) 0.020(3) 0.022(3) -0.003(2) -0.001(2) 0.010(2)
C27 0.012(3) 0.021(3) 0.011(3) 0.000(2) 0.006(2) 0.003(2)
C16 0.022(3) 0.020(3) 0.031(3) 0.005(2) 0.000(3) 0.003(2)
C2 0.020(3) 0.024(3) 0.018(3) 0.001(2) 0.011(2) 0.004(2)
C22 0.019(3) 0.022(3) 0.017(3) -0.003(2) 0.005(2) -0.002(2)
C4 0.022(3) 0.017(3) 0.012(3) -0.002(2) 0.009(2) 0.002(2)
C34 0.008(3) 0.022(3) 0.017(3) -0.001(2) 0.002(2) 0.002(2)
C32 0.023(3) 0.010(3) 0.020(3) -0.001(2) 0.003(2) 0.002(2)
C6 0.027(3) 0.025(3) 0.026(3) 0.001(3) 0.012(3) 0.000(3)
C14 0.018(3) 0.026(3) 0.022(3) 0.000(2) 0.004(2) 0.006(2)
C19 0.023(3) 0.040(4) 0.030(3) -0.009(3) 0.010(3) 0.002(3)
C8 0.043(4) 0.016(3) 0.039(4) -0.004(3) 0.013(3) 0.002(3)
C7 0.027(3) 0.034(4) 0.028(3) 0.004(3) 0.005(3) 0.008(3)
C18 0.023(3) 0.029(3) 0.029(3) 0.005(3) 0.007(3) -0.002(3)
C35 0.011(3) 0.019(3) 0.015(3) -0.010(2) 0.006(2) -0.005(2)
C17 0.026(3) 0.026(3) 0.027(3) -0.003(3) -0.007(3) 0.007(3)
C9 0.027(3) 0.033(3) 0.019(3) -0.005(3) 0.003(3) -0.001(3)
C1S 0.033(4) 0.034(4) 0.039(4) 0.002(3) 0.001(3) 0.000(3)
C28 0.016(3) 0.018(3) 0.009(2) -0.003(2) 0.000(2) 0.002(2)
C25 0.013(3) 0.022(3) 0.017(3) 0.000(2) 0.005(2) 0.000(2)
C24 0.018(3) 0.026(3) 0.014(3) -0.002(2) 0.005(2) -0.001(2)
C30 0.019(3) 0.019(3) 0.015(3) 0.002(2) 0.001(2) 0.001(2)
C31 0.022(3) 0.024(3) 0.019(3) 0.006(2) 0.005(2) -0.004(2)
C10 0.027(3) 0.027(3) 0.017(3) 0.006(2) 0.006(2) 0.007(3)
C23 0.017(3) 0.022(3) 0.022(3) -0.010(2) 0.003(2) -0.003(2)
C20 0.026(3) 0.017(3) 0.047(4) -0.006(3) -0.003(3) 0.009(3)

loop_
_atom_type_symbol
_atom_type_description
_atom_type_scat_dispersion_real
_atom_type_scat_dispersion_imag
_atom_type_scat_source
C C 0.0033 0.0016 'International Tables Vol C Tables 4.2.6.8 and 6.1.1.4'
H H 0.0000 0.0000 'International Tables Vol C Tables 4.2.6.8 and 6.1.1.4'
N N 0.0061 0.0033 'International Tables Vol C Tables 4.2.6.8 and 6.1.1.4'
Ir Ir -1.4442 7.9887 'International Tables Vol C Tables 4.2.6.8 and 6.1.1.4'
Sn Sn -0.6537 1.4246 'International Tables Vol C Tables 4.2.6.8 and 6.1.1.4'
Cl Cl 0.1484 0.1585 'International Tables Vol C Tables 4.2.6.8 and 6.1.1.4'

loop_
_geom_angle_atom_site_label_1
_geom_angle_atom_site_label_2
_geom_angle_atom_site_label_3
_geom_angle
C35 Ir1 N3 79.56(18)
C35 Ir1 C5 99.4(2)
N3 Ir1 C5 156.13(19)
C35 Ir1 C4 131.1(2)
N3 Ir1 C4 149.38(18)
C5 Ir1 C4 38.56(19)
C35 Ir1 C1 99.99(19)
N3 Ir1 C1 117.43(18)
C5 Ir1 C1 38.90(19)
C4 Ir1 C1 64.2(2)
C35 Ir1 C2 131.5(2)
N3 Ir1 C2 99.09(18)
C5 Ir1 C2 63.6(2)
C4 Ir1 C2 62.8(2)
C1 Ir1 C2 37.60(19)
C35 Ir1 C3 162.3(2)
N3 Ir1 C3 112.98(18)
C5 Ir1 C3 64.00(19)
C4 Ir1 C3 37.7(2)
C1 Ir1 C3 63.6(2)
C2 Ir1 C3 37.4(2)
C35 Ir1 Sn1 85.10(14)
N3 Ir1 Sn1 89.16(12)
C5 Ir1 Sn1 114.60(14)
C4 Ir1 Sn1 92.68(14)
C1 Ir1 Sn1 153.39(13)
C2 Ir1 Sn1 143.32(15)
C3 Ir1 Sn1 106.73(15)
N1 Ir2 C21 87.42(18)
N1 Ir2 C15 160.66(19)
C21 Ir2 C15 108.5(2)
N1 Ir2 C14 134.60(19)
C21 Ir2 C14 90.5(2)
C15 Ir2 C14 38.0(2)
N1 Ir2 C13 101.15(17)
C21 Ir2 C13 109.59(19)
C15 Ir2 C13 63.69(19)
C14 Ir2 C13 38.15(19)
N1 Ir2 C12 97.68(18)
C21 Ir2 C12 147.6(2)
C15 Ir2 C12 63.0(2)
C14 Ir2 C12 63.3(2)
C13 Ir2 C12 38.0(2)
N1 Ir2 C11 125.71(18)
C21 Ir2 C11 146.4(2)
C15 Ir2 C11 37.9(2)
C14 Ir2 C11 63.0(2)
C13 Ir2 C11 62.65(19)
C12 Ir2 C11 36.65(19)
N1 Ir2 Sn2 88.19(12)
C21 Ir2 Sn2 89.59(14)
C15 Ir2 Sn2 102.48(15)
C14 Ir2 Sn2 137.16(15)
C13 Ir2 Sn2 158.84(13)
C12 Ir2 Sn2 122.43(15)
C11 Ir2 Sn2 96.46(14)
Cl2 Sn1 Cl3 99.01(6)
Cl2 Sn1 Cl1 99.47(6)
Cl3 Sn1 Cl1 97.89(6)
Cl2 Sn1 Ir1 117.48(4)
Cl3 Sn1 Ir1 117.14(4)
Cl1 Sn1 Ir1 121.59(4)
Cl4 Sn2 Cl6 94.91(5)
Cl4 Sn2 Cl5 96.85(6)
Cl6 Sn2 Cl5 101.33(5)
Cl4 Sn2 Ir2 121.45(4)
Cl6 Sn2 Ir2 121.73(4)
Cl5 Sn2 Ir2 115.65(4)
C12 C13 C14 107.7(4)
C12 C13 C18 125.6(5)
C14 C13 C18 126.6(5)
C12 C13 Ir2 72.1(3)
C14 C13 Ir2 71.3(3)
C18 C13 Ir2 124.6(4)
C34 N1 C36 107.0(4)
C34 N1 Ir2 123.7(3)
C36 N1 Ir2 128.3(3)
C33 N2 C34 124.4(4)
C33 N2 C35 123.7(4)
C34 N2 C35 111.8(4)
C35 C36 N1 111.0(4)
C4 C5 C1 107.8(5)
C4 C5 C10 125.9(5)
C1 C5 C10 126.0(5)
C4 C5 Ir1 71.8(3)
C1 C5 Ir1 72.4(3)
C10 C5 Ir1 126.5(4)
C32 N3 C33 115.5(4)
C32 N3 Ir1 131.2(4)
C33 N3 Ir1 113.3(3)
C4 C3 C2 107.5(5)
C4 C3 C8 125.2(5)
C2 C3 C8 127.0(5)
C4 C3 Ir1 69.6(3)
C2 C3 Ir1 71.7(3)
C8 C3 Ir1 129.3(4)
C26 C21 C22 116.1(5)
C26 C21 Ir2 127.1(4)
C22 C21 Ir2 116.1(4)
C2 C1 C5 106.7(5)
C2 C1 C6 127.3(5)
C5 C1 C6 125.6(5)
C2 C1 Ir1 72.4(3)
C5 C1 Ir1 68.7(3)
C6 C1 Ir1 129.4(4)
C33 C29 C30 115.2(5)
C33 C29 C28 117.5(5)
C30 C29 C28 127.2(5)
N3 C33 N2 114.2(4)
N3 C33 C29 127.3(5)
N2 C33 C29 118.5(5)
C14 C15 C11 108.3(5)
C14 C15 C20 126.0(5)
C11 C15 C20 124.9(5)
C14 C15 Ir2 72.4(3)
C11 C15 Ir2 73.0(3)
C20 C15 Ir2 128.8(4)
C21 C26 C25 120.1(5)
C21 C26 C27 122.8(5)
C25 C26 C27 117.0(5)
C12 C11 C15 108.8(5)
C12 C11 C16 126.9(5)
C15 C11 C16 124.0(5)
C12 C11 Ir2 71.9(3)
C15 C11 Ir2 69.1(3)
C16 C11 Ir2 130.0(4)
C11 C12 C13 108.0(5)
C11 C12 C17 128.0(5)
C13 C12 C17 123.6(5)
C11 C12 Ir2 71.5(3)
C13 C12 Ir2 69.9(3)
C17 C12 Ir2 129.0(4)
C28 C27 C34 115.1(5)
C28 C27 C26 125.6(5)
C34 C27 C26 119.2(5)
C3 C2 C1 109.4(5)
C3 C2 C7 125.5(5)
C1 C2 C7 125.1(5)
C3 C2 Ir1 71.0(3)
C1 C2 Ir1 70.0(3)
C7 C2 Ir1 126.2(4)
C23 C22 C21 122.8(5)
C3 C4 C5 108.6(5)
C3 C4 C9 126.5(5)
C5 C4 C9 124.4(5)
C3 C4 Ir1 72.7(3)
C5 C4 Ir1 69.6(3)
C9 C4 Ir1 129.5(4)
N1 C34 N2 107.5(4)
N1 C34 C27 132.3(5)
N2 C34 C27 120.2(5)
N3 C32 C31 121.5(5)
C15 C14 C13 107.0(5)
C15 C14 C19 127.4(5)
C13 C14 C19 125.4(5)
C15 C14 Ir2 69.6(3)
C13 C14 Ir2 70.6(3)
C19 C14 Ir2 127.7(4)
C36 C35 N2 102.7(4)
C36 C35 Ir1 148.3(4)
N2 C35 Ir1 109.0(4)
Cl1S C1S Cl2S 111.2(4)
C27 C28 C29 123.8(5)
C24 C25 C26 121.5(5)
C25 C24 C23 119.0(5)
C31 C30 C29 118.5(5)
C32 C31 C30 122.0(5)
C22 C23 C24 120.3(5)

loop_
_geom_bond_atom_site_label_1
_geom_bond_atom_site_label_2
_geom_bond_distance
Ir1 C35 2.068(5)
Ir1 N3 2.135(4)
Ir1 C5 2.161(5)
Ir1 C4 2.190(5)
Ir1 C1 2.210(5)
Ir1 C2 2.241(5)
Ir1 C3 2.232(5)
Ir1 Sn1 2.5531(5)
Ir2 N1 2.059(4)
Ir2 C21 2.087(5)
Ir2 C15 2.189(5)
Ir2 C14 2.226(5)
Ir2 C13 2.217(5)
Ir2 C12 2.246(5)
Ir2 C11 2.241(5)
Ir2 Sn2 2.5487(4)
Sn1 Cl2 2.3685(15)
Sn1 Cl3 2.3674(15)
Sn1 Cl1 2.3742(15)
Sn2 Cl4 2.3848(14)
Sn2 Cl6 2.3917(14)
Sn2 Cl5 2.4033(14)
C13 C12 1.453(8)
C13 C14 1.452(8)
C13 C18 1.499(7)
Cl1S C1S 1.754(7)
Cl2S C1S 1.767(7)
N1 C34 1.335(7)
N1 C36 1.407(6)
N2 C33 1.352(7)
N2 C34 1.356(7)
N2 C35 1.403(7)
C36 C35 1.356(7)
C5 C4 1.437(7)
C5 C1 1.456(7)
C5 C10 1.496(7)
N3 C32 1.344(7)
N3 C33 1.357(7)
C3 C4 1.430(8)
C3 C2 1.433(8)
C3 C8 1.500(8)
C21 C26 1.415(7)
C21 C22 1.417(7)
C1 C2 1.435(8)
C1 C6 1.489(8)
C29 C33 1.394(7)
C29 C30 1.400(7)
C29 C28 1.435(7)
C15 C14 1.439(8)
C15 C11 1.440(8)
C15 C20 1.506(8)
C26 C25 1.420(7)
C26 C27 1.479(7)
C11 C12 1.411(8)
C11 C16 1.518(8)
C12 C17 1.500(8)
C27 C28 1.378(7)
C27 C34 1.433(7)
C2 C7 1.501(8)
C22 C23 1.380(8)
C4 C9 1.501(8)
C32 C31 1.385(8)
C14 C19 1.482(8)
C25 C24 1.375(8)
C24 C23 1.389(8)
C30 C31 1.378(8)
